data_7703886
loop_
_publ_author_name
'Gyton, Matthew R.'
'Leverett, Anthony R.'
'Cole, Marcus L.'
'McKay, Alasdair I.'

_publ_section_title
;
 Bulky bis(aryl)triazenides: just aspiring amidinates? A structural and
 spectroscopic study.
;
_journal_issue 17
_journal_name_full 'Dalton transactions (Cambridge, England : 2003)'
_journal_page_first 5653
_journal_page_last 5661
_journal_paper_doi 10.1039/d0dt00285b
_journal_volume 49
_journal_year 2020
_chemical_formula_moiety 'C32 H50 Li N3 O2'
_chemical_formula_sum 'C32 H50 Li N3 O2'
_chemical_formula_weight 515.69
_chemical_name_systematic '[Li(THF)2(N3Dipp2)]'
_chemical_properties_physical Air-sensitive,Moisture-sensitive,Oxygen-sensitive
_space_group_crystal_system monoclinic
_space_group_IT_number 14
_space_group_name_Hall '-P 2ybc'
_space_group_name_H-M_alt 'P 1 21/c 1'
_atom_sites_solution_hydrogens geom
_atom_sites_solution_primary dual
_audit_creation_date 2019-12-08
_audit_creation_method
;
Olex2 1.2
(compiled 2018.05.29 svn.r3508 for OlexSys, GUI svn.r5506)
;
_audit_update_record
;
2019-12-14 deposited with the CCDC.	2020-03-31 downloaded from the CCDC.
;
_cell_angle_alpha 90
_cell_angle_beta 111.063(2)
_cell_angle_gamma 90
_cell_formula_units_Z 8
_cell_length_a 18.8789(9)
_cell_length_b 18.6075(9)
_cell_length_c 19.5150(8)
_cell_measurement_reflns_used 8242
_cell_measurement_temperature 150
_cell_measurement_theta_max 22.96
_cell_measurement_theta_min 2.31
_cell_volume 6397.4(5)
_computing_cell_refinement 'SAINT v8.34A (Bruker, 2013)'
_computing_data_reduction 'SAINT v8.34A (Bruker, 2013)'
_computing_molecular_graphics 'Olex2 (Dolomanov et al., 2009)'
_computing_publication_material 'Olex2 (Dolomanov et al., 2009)'
_computing_structure_refinement 'ShelXL (Sheldrick, 2015)'
_computing_structure_solution 'ShelXT (Sheldrick, 2015)'
_diffrn_ambient_temperature 150
_diffrn_measured_fraction_theta_full 0.999
_diffrn_measured_fraction_theta_max 0.997
_diffrn_measurement_device_type 'Bruker APEX-II CCD'
_diffrn_measurement_method '\f and \w scans'
_diffrn_radiation_type MoK\a
_diffrn_radiation_wavelength 0.71073
_diffrn_reflns_av_R_equivalents 0.0923
_diffrn_reflns_av_unetI/netI 0.0792
_diffrn_reflns_Laue_measured_fraction_full 0.999
_diffrn_reflns_Laue_measured_fraction_max 0.997
_diffrn_reflns_limit_h_max 24
_diffrn_reflns_limit_h_min -24
_diffrn_reflns_limit_k_max 21
_diffrn_reflns_limit_k_min -23
_diffrn_reflns_limit_l_max 25
_diffrn_reflns_limit_l_min -19
_diffrn_reflns_number 78234
_diffrn_reflns_point_group_measured_fraction_full 0.999
_diffrn_reflns_point_group_measured_fraction_max 0.997
_diffrn_reflns_theta_full 25.242
_diffrn_reflns_theta_max 27.139
_diffrn_reflns_theta_min 1.565
_diffrn_standards_number 0
_exptl_absorpt_coefficient_mu 0.066
_exptl_absorpt_correction_T_max 0.7455
_exptl_absorpt_correction_T_min 0.6528
_exptl_absorpt_correction_type multi-scan
_exptl_absorpt_process_details
'SADABS-2014/5 (Bruker,2014/5) was used for absorption correction. wR2(int) was 0.1022 before and 0.0798 after correction. The Ratio of minimum to maximum transmission is 0.8757. The \l/2 correction factor is 0.00150.'
_exptl_crystal_colour colourless
_exptl_crystal_colour_primary colourless
_exptl_crystal_density_diffrn 1.071
_exptl_crystal_description block
_exptl_crystal_F_000 2256
_exptl_crystal_size_max 0.14
_exptl_crystal_size_mid 0.14
_exptl_crystal_size_min 0.09
_refine_diff_density_max 0.425
_refine_diff_density_min -0.264
_refine_diff_density_rms 0.048
_refine_ls_extinction_coef 0.0019(3)
_refine_ls_extinction_expression Fc^*^=kFc[1+0.001xFc^2^\l^3^/sin(2\q)]^-1/4^
_refine_ls_extinction_method 'SHELXL-2018/3 (Sheldrick 2018)'
_refine_ls_goodness_of_fit_ref 1.034
_refine_ls_hydrogen_treatment constr
_refine_ls_matrix_type full
_refine_ls_number_parameters 758
_refine_ls_number_reflns 14123
_refine_ls_number_restraints 178
_refine_ls_restrained_S_all 1.048
_refine_ls_R_factor_all 0.1352
_refine_ls_R_factor_gt 0.0621
_refine_ls_shift/su_max 0.000
_refine_ls_shift/su_mean 0.000
_refine_ls_structure_factor_coef Fsqd
_refine_ls_weighting_details 'w=1/[\s^2^(Fo^2^)+(0.0750P)^2^+2.0450P] where P=(Fo^2^+2Fc^2^)/3'
_refine_ls_weighting_scheme calc
_refine_ls_wR_factor_gt 0.1548
_refine_ls_wR_factor_ref 0.1917
_reflns_Friedel_coverage 0.000
_reflns_number_gt 7373
_reflns_number_total 14123
_reflns_threshold_expression 'I > 2\s(I)'
_cod_data_source_file d0dt00285b2.cif
_cod_data_source_block 5(THF)2
_cod_depositor_comments 'Adding full bibliography for 7703878--7703902.cif.'
_cod_database_code 7703886
_shelx_shelxl_version_number 2018/3
_shelx_space_group_comment
;
The symmetry employed for this shelxl refinement is uniquely defined
by the following loop, which should always be used as a source of
symmetry information in preference to the above space-group names.
They are only intended as comments.
;
_olex2_refinement_description
;
1. Fixed Uiso
 At 1.2 times of:
  All C(H) groups, All C(H,H) groups, All C(H,H,H,H) groups
 At 1.5 times of:
  All C(H,H,H) groups
2. Restrained distances
 C64-C63 \\sim C63-C62 \\sim C62-C61
 with sigma of 0.02
 O4-C64 \\sim O4-C61
 with sigma of 0.02
 O4-C63 \\sim O4-C62
 with sigma of 0.04
 C63-C61 \\sim C64-C62
 with sigma of 0.04
 C64A-C63A \\sim C63A-C62A \\sim C62A-C61A
 with sigma of 0.02
 O4A-C64A \\sim O4A-C61A
 with sigma of 0.02
 O4A-C63A \\sim O4A-C62A
 with sigma of 0.04
 C63A-C61A \\sim C64A-C62A
 with sigma of 0.04
 O4-Li3 \\sim O4A-Li3
 with sigma of 0.02
 C30-C31 \\sim C30-C31A \\sim C32-C31A \\sim C32-C31
 with sigma of 0.02
3. Uiso/Uaniso restraints and constraints
O4 \\sim C64 \\sim C63 \\sim C62 \\sim C61: within 2A with sigma of 0.04 and
sigma for terminal atoms of 0.08
O4A \\sim C64A \\sim C63A \\sim C62A \\sim C61A: within 2A with sigma of 0.04
and sigma for terminal atoms of 0.08
C32 \\sim C31 \\sim C30: within 2A with sigma of 0.04 and sigma for terminal
atoms of 0.08
C32 \\sim C31A \\sim C30: within 2A with sigma of 0.04 and sigma for terminal
atoms of 0.08
4. Rigid body (RIGU) restrains
 O4, C64, C63, C62, C61
 with sigma for 1-2 distances of 0.004 and sigma for 1-3 distances of 0.004
 O4A, C64A, C63A, C62A, C61A
 with sigma for 1-2 distances of 0.004 and sigma for 1-3 distances of 0.004
 C32, C31, C30
 with sigma for 1-2 distances of 0.004 and sigma for 1-3 distances of 0.004
 C32, C31A, C30
 with sigma for 1-2 distances of 0.004 and sigma for 1-3 distances of 0.004
5. Others
 Sof(O4A)=Sof(C64A)=Sof(H64C)=Sof(H64D)=Sof(C63A)=Sof(H63C)=Sof(H63D)=
 Sof(C62A)=Sof(H62C)=Sof(H62D)=Sof(C61A)=Sof(H61C)=Sof(H61D)=1-FVAR(1)
 Sof(O4)=Sof(C64)=Sof(H64A)=Sof(H64B)=Sof(C63)=Sof(H63A)=Sof(H63B)=Sof(C62)=
 Sof(H62A)=Sof(H62B)=Sof(C61)=Sof(H61A)=Sof(H61B)=FVAR(1)
 Sof(H32C)=Sof(H32D)=Sof(H30C)=Sof(H30D)=Sof(C31A)=Sof(H31C)=Sof(H31D)=1-FVAR(2)
 Sof(H32A)=Sof(H32B)=Sof(H30A)=Sof(H30B)=Sof(C31)=Sof(H31A)=Sof(H31B)=FVAR(2)
6.a Ternary CH refined with riding coordinates:
 C7(H7), C19(H19), C39(H39), C22(H22), C51(H51), C54(H54), C42(H42), C10(H10)
6.b Secondary CH2 refined with riding coordinates:
 C28(H28A,H28B), C57(H57A,H57B), C26(H26A,H26B), C25(H25A,H25B), C29(H29A,
 H29B), C60(H60A,H60B), C27(H27A,H27B), C32(H32A,H32B), C32(H32C,H32D),
 C30(H30A,H30B), C30(H30C,H30D), C58(H58A,H58B), C59(H59A,H59B), C31(H31A,H31B),
  C64(H64A,H64B), C63(H63A,H63B), C62(H62A,H62B), C61(H61A,H61B), C64A(H64C,
 H64D), C63A(H63C,H63D), C62A(H62C,H62D), C61A(H61C,H61D), C31A(H31C,H31D)
6.c Aromatic/amide H refined with riding coordinates:
 C15(H15), C16(H16), C47(H47), C17(H17), C3(H3), C35(H35), C4(H4), C49(H49),
 C48(H48), C5(H5), C37(H37), C36(H36)
6.d Idealised Me refined as rotating group:
 C40(H40A,H40B,H40C), C12(H12A,H12B,H12C), C11(H11A,H11B,H11C), C20(H20A,H20B,
 H20C), C24(H24A,H24B,H24C), C21(H21A,H21B,H21C), C43(H43A,H43B,H43C), C44(H44A,
 H44B,H44C), C55(H55A,H55B,H55C), C41(H41A,H41B,H41C), C53(H53A,H53B,H53C),
 C23(H23A,H23B,H23C), C8(H8A,H8B,H8C), C56(H56A,H56B,H56C), C52(H52A,H52B,H52C),
  C9(H9A,H9B,H9C)
;
_olex2_submission_special_instructions 'No special instructions were received'

loop_
_space_group_symop_operation_xyz
'x, y, z'
'-x, y+1/2, -z+1/2'
'-x, -y, -z'
'x, -y-1/2, z-1/2'

loop_
_atom_site_label
_atom_site_type_symbol
_atom_site_fract_x
_atom_site_fract_y
_atom_site_fract_z
_atom_site_U_iso_or_equiv
_atom_site_adp_type
_atom_site_occupancy
_atom_site_site_symmetry_order
_atom_site_calc_flag
_atom_site_refinement_flags_posn
_atom_site_refinement_flags_adp
_atom_site_refinement_flags_occupancy
_atom_site_disorder_assembly
_atom_site_disorder_group
N1 N 0.24681(10) 0.20966(9) 0.19096(9) 0.0292(4) Uani 1 1 d . . . . .
N3 N 0.16534(10) 0.23868(9) 0.08559(9) 0.0298(4) Uani 1 1 d . . . . .
N2 N 0.17842(10) 0.19779(9) 0.14361(9) 0.0290(4) Uani 1 1 d . . . . .
N5 N 0.30317(10) 0.70593(9) 0.33651(9) 0.0314(4) Uani 1 1 d . . . . .
N4 N 0.30523(10) 0.74259(9) 0.39482(9) 0.0322(4) Uani 1 1 d . . . . .
N6 N 0.23824(10) 0.71513(9) 0.28281(9) 0.0331(4) Uani 1 1 d . . . . .
O3 O 0.12740(9) 0.75248(9) 0.38505(9) 0.0501(4) Uani 1 1 d . . . . .
O1 O 0.31493(9) 0.37211(9) 0.17147(9) 0.0504(4) Uani 1 1 d . . . . .
C13 C 0.09407(12) 0.22542(11) 0.02904(10) 0.0294(5) Uani 1 1 d . . . . .
C1 C 0.26390(12) 0.17362(11) 0.25927(11) 0.0300(5) Uani 1 1 d . . . . .
C33 C 0.37189(12) 0.73165(12) 0.45630(11) 0.0336(5) Uani 1 1 d . . . . .
C14 C 0.07480(12) 0.15835(11) -0.00534(11) 0.0336(5) Uani 1 1 d . . . . .
C45 C 0.23524(12) 0.67974(11) 0.21726(11) 0.0316(5) Uani 1 1 d . . . . .
C46 C 0.19126(12) 0.61759(12) 0.19544(11) 0.0347(5) Uani 1 1 d . . . . .
C50 C 0.27243(13) 0.70926(12) 0.17295(12) 0.0380(5) Uani 1 1 d . . . . .
C34 C 0.39952(13) 0.66328(12) 0.48443(12) 0.0396(6) Uani 1 1 d . . . . .
C2 C 0.32715(12) 0.12810(11) 0.28177(11) 0.0349(5) Uani 1 1 d . . . . .
O2 O 0.32781(10) 0.26079(10) 0.06509(10) 0.0594(5) Uani 1 1 d . . . . .
C7 C 0.36600(12) 0.10813(12) 0.22868(12) 0.0389(5) Uani 1 1 d . . . . .
H7 H 0.357313 0.148437 0.192686 0.047 Uiso 1 1 calc R . . . .
C15 C 0.00465(13) 0.15090(13) -0.06155(12) 0.0420(6) Uani 1 1 d . . . . .
H15 H -0.009433 0.105457 -0.084634 0.050 Uiso 1 1 calc R . . . .
C6 C 0.22363(13) 0.18847(11) 0.30655(12) 0.0352(5) Uani 1 1 d . . . . .
C16 C -0.04504(14) 0.20792(14) -0.08464(13) 0.0465(6) Uani 1 1 d . . . . .
H16 H -0.092981 0.201573 -0.122750 0.056 Uiso 1 1 calc R . . . .
C18 C 0.04432(12) 0.28433(12) 0.00498(11) 0.0336(5) Uani 1 1 d . . . . .
C38 C 0.40908(13) 0.79390(12) 0.49280(12) 0.0393(6) Uani 1 1 d . . . . .
C19 C 0.12906(14) 0.09490(12) 0.01529(12) 0.0397(6) Uani 1 1 d . . . . .
H19 H 0.180254 0.114088 0.045548 0.048 Uiso 1 1 calc R . . . .
C47 C 0.18522(13) 0.58557(12) 0.12940(12) 0.0411(6) Uani 1 1 d . . . . .
H47 H 0.154851 0.543715 0.113772 0.049 Uiso 1 1 calc R . . . .
C39 C 0.36077(15) 0.59398(12) 0.44867(13) 0.0443(6) Uani 1 1 d . . . . .
H39 H 0.309436 0.606822 0.412699 0.053 Uiso 1 1 calc R . . . .
C17 C -0.02443(13) 0.27424(13) -0.05184(12) 0.0418(6) Uani 1 1 d . . . . .
H17 H -0.058121 0.313748 -0.068601 0.050 Uiso 1 1 calc R . . . .
C22 C 0.06769(13) 0.35736(12) 0.04037(12) 0.0403(6) Uani 1 1 d . . . . .
H22 H 0.102999 0.349268 0.092024 0.048 Uiso 1 1 calc R . . . .
C3 C 0.35012(14) 0.09787(13) 0.35133(12) 0.0461(6) Uani 1 1 d . . . . .
H3 H 0.392941 0.066855 0.367011 0.055 Uiso 1 1 calc R . . . .
C51 C 0.15235(14) 0.58496(13) 0.24380(13) 0.0447(6) Uani 1 1 d . . . . .
H51 H 0.159800 0.618885 0.285561 0.054 Uiso 1 1 calc R . . . .
C54 C 0.31925(15) 0.77700(14) 0.19583(13) 0.0494(7) Uani 1 1 d . . . . .
H54 H 0.305335 0.799973 0.235580 0.059 Uiso 1 1 calc R . . . .
C35 C 0.46493(15) 0.65964(15) 0.54670(13) 0.0548(7) Uani 1 1 d . . . . .
H35 H 0.484550 0.613838 0.565721 0.066 Uiso 1 1 calc R . . . .
C4 C 0.31189(16) 0.11207(14) 0.39795(13) 0.0530(7) Uani 1 1 d . . . . .
H4 H 0.328643 0.091305 0.445591 0.064 Uiso 1 1 calc R . . . .
C49 C 0.26562(15) 0.67456(13) 0.10798(13) 0.0462(6) Uani 1 1 d . . . . .
H49 H 0.291230 0.693375 0.077979 0.055 Uiso 1 1 calc R . . . .
C48 C 0.22219(14) 0.61304(13) 0.08609(12) 0.0456(6) Uani 1 1 d . . . . .
H48 H 0.217962 0.589929 0.041378 0.055 Uiso 1 1 calc R . . . .
C42 C 0.38046(15) 0.86744(12) 0.46151(13) 0.0464(6) Uani 1 1 d . . . . .
H42 H 0.323854 0.864537 0.439181 0.056 Uiso 1 1 calc R . . . .
C10 C 0.15705(14) 0.24013(12) 0.28429(13) 0.0422(6) Uani 1 1 d . . . . .
H10 H 0.123809 0.227614 0.232948 0.051 Uiso 1 1 calc R . . . .
C5 C 0.24913(15) 0.15654(13) 0.37549(12) 0.0471(6) Uani 1 1 d . . . . .
H5 H 0.222796 0.165499 0.407950 0.057 Uiso 1 1 calc R . . . .
C37 C 0.47390(15) 0.78651(15) 0.55520(13) 0.0539(7) Uani 1 1 d . . . . .
H37 H 0.499245 0.828291 0.580131 0.065 Uiso 1 1 calc R . . . .
C40 C 0.40505(16) 0.55820(14) 0.40610(14) 0.0566(7) Uani 1 1 d . . . . .
H40A H 0.405297 0.589798 0.366012 0.085 Uiso 1 1 calc GR . . . .
H40B H 0.380923 0.512425 0.385784 0.085 Uiso 1 1 calc GR . . . .
H40C H 0.457355 0.549414 0.439189 0.085 Uiso 1 1 calc GR . . . .
C12 C 0.18391(16) 0.31749(13) 0.28313(15) 0.0572(7) Uani 1 1 d . . . . .
H12A H 0.217819 0.331196 0.332526 0.086 Uiso 1 1 calc GR . . . .
H12B H 0.139926 0.349724 0.267131 0.086 Uiso 1 1 calc GR . . . .
H12C H 0.211203 0.321133 0.249003 0.086 Uiso 1 1 calc GR . . . .
C11 C 0.10811(15) 0.23522(15) 0.33196(14) 0.0552(7) Uani 1 1 d . . . . .
H11A H 0.090060 0.185774 0.331454 0.083 Uiso 1 1 calc GR . . . .
H11B H 0.064521 0.267627 0.312473 0.083 Uiso 1 1 calc GR . . . .
H11C H 0.138429 0.249127 0.382464 0.083 Uiso 1 1 calc GR . . . .
C36 C 0.50199(17) 0.72003(16) 0.58149(14) 0.0633(8) Uani 1 1 d . . . . .
H36 H 0.546984 0.715911 0.623674 0.076 Uiso 1 1 calc R . . . .
C20 C 0.10698(15) 0.04079(13) 0.06259(14) 0.0551(7) Uani 1 1 d . . . . .
H20A H 0.106163 0.064607 0.107088 0.083 Uiso 1 1 calc GR . . . .
H20B H 0.144056 0.001537 0.076237 0.083 Uiso 1 1 calc GR . . . .
H20C H 0.056500 0.021391 0.034896 0.083 Uiso 1 1 calc GR . . . .
C28 C 0.32011(17) 0.43841(14) 0.13808(15) 0.0627(8) Uani 1 1 d . . . . .
H28A H 0.269638 0.461640 0.117911 0.075 Uiso 1 1 calc R . . . .
H28B H 0.339132 0.430762 0.097522 0.075 Uiso 1 1 calc R . . . .
C24 C 0.11089(16) 0.39870(14) 0.00082(14) 0.0563(7) Uani 1 1 d . . . . .
H24A H 0.155441 0.370930 0.002061 0.084 Uiso 1 1 calc GR . . . .
H24B H 0.127300 0.445067 0.025178 0.084 Uiso 1 1 calc GR . . . .
H24C H 0.077811 0.406791 -0.050312 0.084 Uiso 1 1 calc GR . . . .
C21 C 0.13672(18) 0.05862(14) -0.05175(15) 0.0620(8) Uani 1 1 d . . . . .
H21A H 0.088284 0.036299 -0.081122 0.093 Uiso 1 1 calc GR . . . .
H21B H 0.176288 0.021682 -0.035734 0.093 Uiso 1 1 calc GR . . . .
H21C H 0.150498 0.094563 -0.081493 0.093 Uiso 1 1 calc GR . . . .
C57 C 0.15319(18) 0.71033(17) 0.45070(16) 0.0687(9) Uani 1 1 d . . . . .
H57A H 0.140701 0.733813 0.490462 0.082 Uiso 1 1 calc R . . . .
H57B H 0.208678 0.702332 0.467612 0.082 Uiso 1 1 calc R . . . .
C43 C 0.40903(19) 0.88627(15) 0.40061(15) 0.0686(8) Uani 1 1 d . . . . .
H43A H 0.464427 0.890883 0.420881 0.103 Uiso 1 1 calc GR . . . .
H43B H 0.386498 0.931893 0.378085 0.103 Uiso 1 1 calc GR . . . .
H43C H 0.394665 0.848234 0.363388 0.103 Uiso 1 1 calc GR . . . .
C44 C 0.39996(18) 0.92722(14) 0.51899(16) 0.0675(8) Uani 1 1 d . . . . .
H44A H 0.385537 0.912310 0.560337 0.101 Uiso 1 1 calc GR . . . .
H44B H 0.372215 0.970986 0.496968 0.101 Uiso 1 1 calc GR . . . .
H44C H 0.454654 0.936720 0.536517 0.101 Uiso 1 1 calc GR . . . .
C55 C 0.3030(2) 0.83129(15) 0.13409(16) 0.0751(9) Uani 1 1 d . . . . .
H55A H 0.317544 0.811053 0.094702 0.113 Uiso 1 1 calc GR . . . .
H55B H 0.332177 0.875204 0.152789 0.113 Uiso 1 1 calc GR . . . .
H55C H 0.248659 0.842682 0.114890 0.113 Uiso 1 1 calc GR . . . .
C41 C 0.34957(19) 0.54075(14) 0.50392(16) 0.0688(8) Uani 1 1 d . . . . .
H41A H 0.399194 0.524818 0.538038 0.103 Uiso 1 1 calc GR . . . .
H41B H 0.320668 0.499115 0.477589 0.103 Uiso 1 1 calc GR . . . .
H41C H 0.321701 0.564292 0.531444 0.103 Uiso 1 1 calc GR . . . .
C53 C 0.06768(17) 0.5763(2) 0.20417(17) 0.0805(10) Uani 1 1 d . . . . .
H53A H 0.045385 0.622755 0.184011 0.121 Uiso 1 1 calc GR . . . .
H53B H 0.044559 0.558960 0.238717 0.121 Uiso 1 1 calc GR . . . .
H53C H 0.058261 0.541540 0.164134 0.121 Uiso 1 1 calc GR . . . .
C23 C 0.00070(17) 0.40164(15) 0.04338(17) 0.0676(8) Uani 1 1 d . . . . .
H23A H -0.031276 0.416123 -0.006443 0.101 Uiso 1 1 calc GR . . . .
H23B H 0.019667 0.444555 0.073518 0.101 Uiso 1 1 calc GR . . . .
H23C H -0.029266 0.372643 0.064987 0.101 Uiso 1 1 calc GR . . . .
C8 C 0.32844(19) 0.04158(16) 0.18589(17) 0.0758(9) Uani 1 1 d . . . . .
H8A H 0.337326 0.000571 0.219458 0.114 Uiso 1 1 calc GR . . . .
H8B H 0.350050 0.031337 0.148170 0.114 Uiso 1 1 calc GR . . . .
H8C H 0.273734 0.049886 0.162448 0.114 Uiso 1 1 calc GR . . . .
C56 C 0.40375(17) 0.75903(18) 0.22842(18) 0.0762(9) Uani 1 1 d . . . . .
H56A H 0.413371 0.727075 0.270730 0.114 Uiso 1 1 calc GR . . . .
H56B H 0.433040 0.803412 0.244227 0.114 Uiso 1 1 calc GR . . . .
H56C H 0.419068 0.735060 0.191221 0.114 Uiso 1 1 calc GR . . . .
C26 C 0.42222(17) 0.43203(17) 0.25003(16) 0.0686(8) Uani 1 1 d . . . . .
H26A H 0.465094 0.415832 0.236009 0.082 Uiso 1 1 calc R . . . .
H26B H 0.442429 0.452555 0.300158 0.082 Uiso 1 1 calc R . . . .
C25 C 0.36918(19) 0.37277(18) 0.24545(15) 0.0790(10) Uani 1 1 d . . . . .
H25A H 0.396774 0.326475 0.257005 0.095 Uiso 1 1 calc R . . . .
H25B H 0.343159 0.380411 0.280778 0.095 Uiso 1 1 calc R . . . .
Li2 Li 0.2700(2) 0.2842(2) 0.1242(2) 0.0418(9) Uani 1 1 d . . . . .
C29 C 0.40728(16) 0.27354(19) 0.0848(2) 0.0854(11) Uani 1 1 d . . . . .
H29A H 0.429403 0.291087 0.136039 0.102 Uiso 1 1 calc R . . . .
H29B H 0.416304 0.310070 0.051982 0.102 Uiso 1 1 calc R . . . .
C52 C 0.1897(2) 0.51451(16) 0.27629(19) 0.0826(10) Uani 1 1 d . . . . .
H52A H 0.181177 0.479094 0.236969 0.124 Uiso 1 1 calc GR . . . .
H52B H 0.167696 0.496852 0.311592 0.124 Uiso 1 1 calc GR . . . .
H52C H 0.244339 0.522018 0.301337 0.124 Uiso 1 1 calc GR . . . .
C60 C 0.05214(17) 0.73061(19) 0.3421(2) 0.0808(10) Uani 1 1 d . . . . .
H60A H 0.047768 0.722362 0.290656 0.097 Uiso 1 1 calc R . . . .
H60B H 0.015556 0.768554 0.342586 0.097 Uiso 1 1 calc R . . . .
C27 C 0.37431(19) 0.48465(18) 0.19670(18) 0.0866(11) Uani 1 1 d . . . . .
H27A H 0.405201 0.514913 0.176399 0.104 Uiso 1 1 calc R . . . .
H27B H 0.346835 0.516053 0.219730 0.104 Uiso 1 1 calc R . . . .
C32 C 0.30954(17) 0.19919(18) 0.01793(17) 0.0733(9) Uani 1 1 d D U . . .
H32A H 0.295137 0.158460 0.042853 0.088 Uiso 0.565(12) 1 calc R . P A 1
H32B H 0.266160 0.210201 -0.027646 0.088 Uiso 0.565(12) 1 calc R . P A 1
H32C H 0.295384 0.213343 -0.034198 0.088 Uiso 0.435(12) 1 calc R . P A 2
H32D H 0.267396 0.171390 0.023847 0.088 Uiso 0.435(12) 1 calc R . P A 2
C9 C 0.45032(15) 0.09750(19) 0.26386(16) 0.0749(9) Uani 1 1 d . . . . .
H9A H 0.473650 0.141206 0.290455 0.112 Uiso 1 1 calc GR . . . .
H9B H 0.471519 0.087327 0.225824 0.112 Uiso 1 1 calc GR . . . .
H9C H 0.460771 0.057045 0.298225 0.112 Uiso 1 1 calc GR . . . .
Li3 Li 0.1987(2) 0.7833(2) 0.3422(2) 0.0444(10) Uani 1 1 d D . . . .
C30 C 0.44110(18) 0.20605(19) 0.0774(2) 0.0822(10) Uani 1 1 d D U . . .
H30A H 0.446226 0.172844 0.118533 0.099 Uiso 0.565(12) 1 calc R . P A 1
H30B H 0.490889 0.212330 0.071951 0.099 Uiso 0.565(12) 1 calc R . P A 1
H30C H 0.472771 0.212393 0.046929 0.099 Uiso 0.435(12) 1 calc R . P A 2
H30D H 0.473920 0.188211 0.126296 0.099 Uiso 0.435(12) 1 calc R . P A 2
C58 C 0.1105(3) 0.64097(18) 0.4277(3) 0.1100(16) Uani 1 1 d . . . . .
H58A H 0.136873 0.608399 0.404587 0.132 Uiso 1 1 calc R . . . .
H58B H 0.104560 0.616287 0.470267 0.132 Uiso 1 1 calc R . . . .
C59 C 0.0354(3) 0.6639(2) 0.3737(3) 0.1104(16) Uani 1 1 d . . . . .
H59A H 0.014317 0.626894 0.335270 0.132 Uiso 1 1 calc R . . . .
H59B H -0.001320 0.672738 0.398454 0.132 Uiso 1 1 calc R . . . .
C31 C 0.3747(3) 0.1806(4) 0.0007(5) 0.072(2) Uani 0.565(12) 1 d D U P A 1
H31A H 0.376749 0.207787 -0.042198 0.087 Uiso 0.565(12) 1 calc R . P A 1
H31B H 0.377019 0.128423 -0.008159 0.087 Uiso 0.565(12) 1 calc R . P A 1
O4 O 0.1658(7) 0.8789(4) 0.3088(5) 0.070(3) Uani 0.610(10) 1 d D U P B 1
C64 C 0.1931(6) 0.9222(4) 0.2644(6) 0.081(3) Uani 0.610(10) 1 d D U P B 1
H64A H 0.176793 0.902705 0.213836 0.097 Uiso 0.610(10) 1 calc R . P B 1
H64B H 0.249200 0.924541 0.284806 0.097 Uiso 0.610(10) 1 calc R . P B 1
C63 C 0.1612(6) 0.9910(3) 0.2645(5) 0.092(3) Uani 0.610(10) 1 d D U P B 1
H63A H 0.201019 1.028443 0.275568 0.111 Uiso 0.610(10) 1 calc R . P B 1
H63B H 0.122038 1.001445 0.215891 0.111 Uiso 0.610(10) 1 calc R . P B 1
C62 C 0.1298(8) 0.9903(5) 0.3168(8) 0.161(5) Uani 0.610(10) 1 d D U P B 1
H62A H 0.080884 1.016394 0.298737 0.193 Uiso 0.610(10) 1 calc R . P B 1
H62B H 0.163871 1.015423 0.361132 0.193 Uiso 0.610(10) 1 calc R . P B 1
C61 C 0.1175(7) 0.9193(4) 0.3355(7) 0.133(4) Uani 0.610(10) 1 d D U P B 1
H61A H 0.063798 0.904945 0.311024 0.160 Uiso 0.610(10) 1 calc R . P B 1
H61B H 0.132105 0.913681 0.389234 0.160 Uiso 0.610(10) 1 calc R . P B 1
O4A O 0.1848(10) 0.8845(6) 0.3204(7) 0.059(4) Uani 0.390(10) 1 d D U P B 2
C64A C 0.1665(11) 0.9234(9) 0.2531(8) 0.099(6) Uani 0.390(10) 1 d D U P B 2
H64C H 0.137289 0.892332 0.211363 0.119 Uiso 0.390(10) 1 calc R . P B 2
H64D H 0.213708 0.938474 0.246065 0.119 Uiso 0.390(10) 1 calc R . P B 2
C63A C 0.1212(12) 0.9872(9) 0.2557(7) 0.133(7) Uani 0.390(10) 1 d D U P B 2
H63C H 0.069792 0.983620 0.217551 0.159 Uiso 0.390(10) 1 calc R . P B 2
H63D H 0.145786 1.031249 0.246549 0.159 Uiso 0.390(10) 1 calc R . P B 2
C62A C 0.1159(8) 0.9903(8) 0.3295(5) 0.077(4) Uani 0.390(10) 1 d D U P B 2
H62C H 0.128664 1.038630 0.351684 0.092 Uiso 0.390(10) 1 calc R . P B 2
H62D H 0.064714 0.976386 0.328100 0.092 Uiso 0.390(10) 1 calc R . P B 2
C61A C 0.1734(5) 0.9368(4) 0.3689(3) 0.045(2) Uani 0.390(10) 1 d D U P B 2
H61C H 0.221995 0.961609 0.395256 0.054 Uiso 0.390(10) 1 calc R . P B 2
H61D H 0.157204 0.912346 0.405929 0.054 Uiso 0.390(10) 1 calc R . P B 2
C31A C 0.3828(4) 0.1565(4) 0.0440(5) 0.062(2) Uani 0.435(12) 1 d D U P A 2
H31C H 0.381246 0.119213 0.079647 0.075 Uiso 0.435(12) 1 calc R . P A 2
H31D H 0.390821 0.132665 0.002013 0.075 Uiso 0.435(12) 1 calc R . P A 2

loop_
_atom_site_aniso_label
_atom_site_aniso_U_11
_atom_site_aniso_U_22
_atom_site_aniso_U_33
_atom_site_aniso_U_23
_atom_site_aniso_U_13
_atom_site_aniso_U_12
N1 0.0300(10) 0.0286(9) 0.0285(9) 0.0023(8) 0.0100(8) 0.0007(8)
N3 0.0325(10) 0.0285(9) 0.0292(9) 0.0026(8) 0.0120(8) 0.0017(8)
N2 0.0333(11) 0.0272(9) 0.0284(9) -0.0019(8) 0.0134(8) 0.0005(8)
N5 0.0366(11) 0.0298(10) 0.0304(9) 0.0017(8) 0.0154(8) -0.0010(8)
N4 0.0377(11) 0.0314(10) 0.0293(9) -0.0028(8) 0.0142(8) -0.0002(8)
N6 0.0340(11) 0.0329(10) 0.0316(9) -0.0032(8) 0.0108(9) 0.0019(8)
O3 0.0437(11) 0.0600(11) 0.0496(10) 0.0081(9) 0.0204(8) 0.0014(9)
O1 0.0562(11) 0.0408(10) 0.0449(10) 0.0083(8) 0.0070(8) -0.0098(8)
C13 0.0321(12) 0.0328(12) 0.0257(10) 0.0018(9) 0.0135(9) -0.0025(10)
C1 0.0356(13) 0.0234(11) 0.0301(11) 0.0009(9) 0.0109(9) -0.0005(10)
C33 0.0395(13) 0.0375(13) 0.0273(11) -0.0002(10) 0.0164(10) 0.0013(11)
C14 0.0373(13) 0.0325(12) 0.0345(11) 0.0021(10) 0.0172(10) -0.0045(10)
C45 0.0323(12) 0.0287(12) 0.0313(11) 0.0003(9) 0.0085(9) 0.0045(10)
C46 0.0346(13) 0.0326(12) 0.0332(11) 0.0013(10) 0.0077(10) 0.0047(10)
C50 0.0457(14) 0.0349(13) 0.0356(12) 0.0004(10) 0.0173(11) 0.0022(11)
C34 0.0524(15) 0.0395(13) 0.0316(11) 0.0075(10) 0.0208(11) 0.0093(11)
C2 0.0392(13) 0.0287(12) 0.0348(12) -0.0001(10) 0.0108(10) 0.0005(10)
O2 0.0396(11) 0.0740(13) 0.0705(12) -0.0163(10) 0.0269(9) -0.0072(9)
C7 0.0369(14) 0.0384(13) 0.0387(12) 0.0001(10) 0.0102(10) 0.0074(11)
C15 0.0451(15) 0.0393(14) 0.0408(13) -0.0052(11) 0.0142(12) -0.0102(12)
C6 0.0421(14) 0.0306(12) 0.0349(11) -0.0015(10) 0.0163(10) -0.0018(10)
C16 0.0375(14) 0.0570(17) 0.0381(13) 0.0001(12) 0.0051(11) -0.0080(13)
C18 0.0370(13) 0.0364(12) 0.0284(11) 0.0025(10) 0.0129(10) 0.0036(10)
C38 0.0450(14) 0.0406(14) 0.0308(11) -0.0022(10) 0.0118(10) 0.0021(11)
C19 0.0451(14) 0.0298(12) 0.0449(13) -0.0029(10) 0.0171(11) -0.0046(11)
C47 0.0460(15) 0.0339(13) 0.0372(12) -0.0061(10) 0.0076(11) 0.0018(11)
C39 0.0574(16) 0.0356(13) 0.0461(13) 0.0053(11) 0.0260(12) 0.0047(12)
C17 0.0395(14) 0.0460(15) 0.0364(12) 0.0043(11) 0.0094(11) 0.0068(11)
C22 0.0461(14) 0.0370(13) 0.0330(12) -0.0027(10) 0.0082(10) 0.0100(11)
C3 0.0510(16) 0.0408(14) 0.0410(13) 0.0098(11) 0.0100(12) 0.0107(12)
C51 0.0522(16) 0.0394(14) 0.0440(13) -0.0070(11) 0.0189(12) -0.0100(12)
C54 0.0618(18) 0.0498(15) 0.0455(14) -0.0069(12) 0.0302(13) -0.0153(13)
C35 0.0670(19) 0.0547(17) 0.0383(14) 0.0112(13) 0.0136(13) 0.0156(14)
C4 0.0700(19) 0.0522(16) 0.0345(13) 0.0140(12) 0.0161(13) 0.0114(14)
C49 0.0632(17) 0.0420(14) 0.0405(13) 0.0008(11) 0.0273(12) 0.0019(13)
C48 0.0635(17) 0.0398(14) 0.0327(12) -0.0038(11) 0.0164(12) 0.0103(13)
C42 0.0496(15) 0.0370(14) 0.0464(14) -0.0083(11) 0.0097(12) -0.0040(12)
C10 0.0461(15) 0.0433(14) 0.0404(13) -0.0021(11) 0.0194(11) 0.0066(12)
C5 0.0647(17) 0.0450(14) 0.0378(13) 0.0051(11) 0.0258(12) 0.0064(13)
C37 0.0605(18) 0.0553(17) 0.0358(13) -0.0118(12) 0.0050(12) -0.0016(14)
C40 0.0665(19) 0.0500(16) 0.0593(16) -0.0084(13) 0.0297(14) 0.0047(14)
C12 0.0724(19) 0.0388(15) 0.0713(18) 0.0050(13) 0.0389(16) 0.0145(14)
C11 0.0561(17) 0.0680(18) 0.0505(15) -0.0049(14) 0.0302(13) 0.0054(14)
C36 0.068(2) 0.070(2) 0.0345(13) 0.0009(14) -0.0025(13) 0.0127(16)
C20 0.0576(17) 0.0424(15) 0.0592(16) 0.0121(13) 0.0135(14) -0.0045(13)
C28 0.0616(19) 0.0417(16) 0.0658(18) 0.0138(14) -0.0002(15) -0.0065(14)
C24 0.0675(19) 0.0450(15) 0.0553(16) -0.0126(13) 0.0208(14) -0.0117(14)
C21 0.084(2) 0.0450(16) 0.0645(18) -0.0090(14) 0.0361(16) 0.0069(15)
C57 0.073(2) 0.086(2) 0.0581(17) 0.0287(17) 0.0377(16) 0.0163(18)
C43 0.106(3) 0.0453(16) 0.0575(17) 0.0046(14) 0.0325(17) 0.0001(16)
C44 0.086(2) 0.0433(16) 0.0677(19) -0.0135(14) 0.0209(17) -0.0041(15)
C55 0.120(3) 0.0516(18) 0.0640(18) -0.0035(15) 0.0458(19) -0.0232(18)
C41 0.103(2) 0.0446(16) 0.0734(19) 0.0128(15) 0.0494(18) 0.0018(16)
C53 0.059(2) 0.118(3) 0.072(2) -0.018(2) 0.0322(17) -0.0280(19)
C23 0.069(2) 0.0538(18) 0.080(2) -0.0113(15) 0.0262(16) 0.0164(15)
C8 0.095(2) 0.068(2) 0.077(2) -0.0348(17) 0.0475(19) -0.0140(18)
C56 0.063(2) 0.093(2) 0.078(2) -0.0127(19) 0.0314(17) -0.0222(18)
C26 0.0586(19) 0.078(2) 0.0560(17) -0.0043(16) 0.0038(15) -0.0024(17)
C25 0.097(3) 0.077(2) 0.0464(16) 0.0141(16) 0.0058(16) -0.022(2)
Li2 0.038(2) 0.041(2) 0.048(2) 0.0071(18) 0.0172(18) -0.0028(18)
C29 0.0372(18) 0.101(3) 0.123(3) -0.048(2) 0.0340(18) -0.0136(17)
C52 0.117(3) 0.0545(19) 0.095(2) 0.0266(18) 0.060(2) 0.0044(19)
C60 0.0450(19) 0.091(3) 0.098(3) -0.024(2) 0.0148(18) -0.0034(17)
C27 0.077(2) 0.069(2) 0.084(2) 0.0139(18) -0.0076(19) -0.0280(18)
C32 0.065(2) 0.089(2) 0.0662(19) -0.0224(18) 0.0236(16) -0.0086(17)
C9 0.0496(18) 0.114(3) 0.0596(18) -0.0033(18) 0.0183(15) 0.0162(18)
Li3 0.053(3) 0.038(2) 0.049(2) 0.0044(18) 0.026(2) 0.0069(19)
C30 0.058(2) 0.083(2) 0.111(3) 0.016(2) 0.0354(19) 0.0062(18)
C58 0.199(5) 0.052(2) 0.141(4) 0.016(2) 0.137(4) 0.013(3)
C59 0.128(4) 0.100(3) 0.152(4) -0.057(3) 0.110(3) -0.055(3)
C31 0.068(4) 0.068(4) 0.094(5) -0.018(4) 0.045(3) -0.015(3)
O4 0.109(7) 0.043(3) 0.092(6) 0.035(3) 0.078(5) 0.030(3)
C64 0.102(6) 0.058(4) 0.116(7) 0.034(4) 0.082(5) 0.003(4)
C63 0.153(8) 0.034(3) 0.114(6) 0.027(3) 0.078(6) 0.004(4)
C62 0.226(10) 0.054(4) 0.308(13) 0.012(7) 0.225(10) 0.030(6)
C61 0.161(9) 0.057(4) 0.264(11) 0.039(5) 0.176(9) 0.037(5)
O4A 0.083(7) 0.046(5) 0.045(4) -0.006(4) 0.019(4) 0.024(4)
C64A 0.158(14) 0.107(11) 0.041(5) 0.002(6) 0.047(7) 0.056(8)
C63A 0.207(15) 0.152(12) 0.058(6) 0.051(7) 0.071(8) 0.138(11)
C62A 0.102(8) 0.092(8) 0.059(5) 0.020(5) 0.055(5) 0.047(6)
C61A 0.059(5) 0.044(4) 0.039(3) -0.003(3) 0.026(3) 0.005(4)
C31A 0.112(5) 0.037(4) 0.062(5) -0.001(3) 0.060(4) -0.005(3)

loop_
_atom_type_symbol
_atom_type_description
_atom_type_scat_dispersion_real
_atom_type_scat_dispersion_imag
_atom_type_scat_source
C C 0.0033 0.0016 'International Tables Vol C Tables 4.2.6.8 and 6.1.1.4'
H H 0.0000 0.0000 'International Tables Vol C Tables 4.2.6.8 and 6.1.1.4'
Li Li -0.0003 0.0001 'International Tables Vol C Tables 4.2.6.8 and 6.1.1.4'
N N 0.0061 0.0033 'International Tables Vol C Tables 4.2.6.8 and 6.1.1.4'
O O 0.0106 0.0060 'International Tables Vol C Tables 4.2.6.8 and 6.1.1.4'

loop_
_geom_angle_atom_site_label_1
_geom_angle_atom_site_label_2
_geom_angle_atom_site_label_3
_geom_angle
_geom_angle_site_symmetry_1
_geom_angle_site_symmetry_3
_geom_angle_publ_flag
N2 N1 C1 114.61(16) . . ?
N2 N1 Li2 92.68(15) . . ?
C1 N1 Li2 152.20(18) . . ?
N2 N3 C13 113.67(16) . . ?
N2 N3 Li2 93.75(16) . . ?
C13 N3 Li2 152.12(17) . . ?
N1 N2 N3 110.10(16) . . ?
N6 N5 N4 110.69(16) . . ?
N5 N4 C33 113.70(17) . . ?
N5 N4 Li3 92.29(16) . . ?
C33 N4 Li3 153.87(17) . . ?
N5 N6 C45 112.54(16) . . ?
N5 N6 Li3 93.18(17) . . ?
C45 N6 Li3 153.92(18) . . ?
C57 O3 Li3 119.4(2) . . ?
C60 O3 C57 108.4(2) . . ?
C60 O3 Li3 122.6(2) . . ?
C28 O1 C25 108.20(19) . . ?
C28 O1 Li2 127.85(19) . . ?
C25 O1 Li2 121.5(2) . . ?
C14 C13 N3 122.44(19) . . ?
C14 C13 C18 120.37(19) . . ?
C18 C13 N3 117.06(18) . . ?
C2 C1 N1 117.40(18) . . ?
C2 C1 C6 120.68(19) . . ?
C6 C1 N1 121.61(18) . . ?
N4 C33 C34 123.7(2) . . ?
N4 C33 C38 116.28(19) . . ?
C38 C33 C34 119.9(2) . . ?
C13 C14 C19 122.05(19) . . ?
C15 C14 C13 118.5(2) . . ?
C15 C14 C19 119.5(2) . . ?
C46 C45 N6 118.98(18) . . ?
C46 C45 C50 120.59(19) . . ?
C50 C45 N6 120.33(19) . . ?
C45 C46 C51 120.63(19) . . ?
C47 C46 C45 118.7(2) . . ?
C47 C46 C51 120.7(2) . . ?
C45 C50 C54 120.80(19) . . ?
C49 C50 C45 118.5(2) . . ?
C49 C50 C54 120.7(2) . . ?
C33 C34 C39 122.4(2) . . ?
C35 C34 C33 118.2(2) . . ?
C35 C34 C39 119.3(2) . . ?
C1 C2 C7 120.12(19) . . ?
C3 C2 C1 118.9(2) . . ?
C3 C2 C7 120.8(2) . . ?
C29 O2 Li2 125.1(2) . . ?
C29 O2 C32 107.0(2) . . ?
C32 O2 Li2 121.0(2) . . ?
C2 C7 C8 109.3(2) . . ?
C9 C7 C2 114.42(19) . . ?
C9 C7 C8 110.6(2) . . ?
C16 C15 C14 121.6(2) . . ?
C1 C6 C10 121.35(19) . . ?
C5 C6 C1 117.8(2) . . ?
C5 C6 C10 120.8(2) . . ?
C15 C16 C17 119.4(2) . . ?
C13 C18 C22 119.68(19) . . ?
C17 C18 C13 118.8(2) . . ?
C17 C18 C22 121.5(2) . . ?
C33 C38 C42 119.9(2) . . ?
C37 C38 C33 119.0(2) . . ?
C37 C38 C42 121.1(2) . . ?
C14 C19 C20 111.66(19) . . ?
C14 C19 C21 112.3(2) . . ?
C20 C19 C21 111.0(2) . . ?
C48 C47 C46 121.4(2) . . ?
C34 C39 C40 110.6(2) . . ?
C34 C39 C41 112.9(2) . . ?
C40 C39 C41 110.0(2) . . ?
C16 C17 C18 121.3(2) . . ?
C18 C22 C24 110.12(18) . . ?
C18 C22 C23 113.0(2) . . ?
C24 C22 C23 110.5(2) . . ?
C4 C3 C2 121.1(2) . . ?
C53 C51 C46 112.6(2) . . ?
C53 C51 C52 111.6(2) . . ?
C52 C51 C46 110.5(2) . . ?
C50 C54 C55 113.0(2) . . ?
C50 C54 C56 110.7(2) . . ?
C55 C54 C56 111.1(2) . . ?
C36 C35 C34 122.0(2) . . ?
C3 C4 C5 120.0(2) . . ?
C48 C49 C50 121.2(2) . . ?
C47 C48 C49 119.6(2) . . ?
C38 C42 C44 113.9(2) . . ?
C43 C42 C38 110.4(2) . . ?
C43 C42 C44 110.4(2) . . ?
C6 C10 C12 110.8(2) . . ?
C6 C10 C11 114.0(2) . . ?
C12 C10 C11 109.9(2) . . ?
C4 C5 C6 121.5(2) . . ?
C36 C37 C38 121.2(2) . . ?
C35 C36 C37 119.7(2) . . ?
O1 C28 C27 106.8(2) . . ?
O3 C57 C58 103.3(3) . . ?
C25 C26 C27 102.9(2) . . ?
O1 C25 C26 106.9(2) . . ?
N3 Li2 N1 63.46(13) . . ?
O1 Li2 N1 115.4(2) . . ?
O1 Li2 N3 137.5(2) . . ?
O2 Li2 N1 122.0(2) . . ?
O2 Li2 N3 111.9(2) . . ?
O2 Li2 O1 103.62(19) . . ?
O2 C29 C30 106.8(3) . . ?
O3 C60 C59 108.3(3) . . ?
C26 C27 C28 103.5(3) . . ?
O2 C32 C31A 102.9(3) . . ?
C31 C32 O2 108.4(3) . . ?
N6 Li3 N4 63.82(13) . . ?
O3 Li3 N4 112.9(2) . . ?
O3 Li3 N6 121.6(2) . . ?
O3 Li3 O4 103.5(3) . . ?
O3 Li3 O4A 109.2(5) . . ?
O4 Li3 N4 130.8(4) . . ?
O4 Li3 N6 121.7(3) . . ?
O4A Li3 N4 120.2(6) . . ?
O4A Li3 N6 122.2(4) . . ?
C29 C30 C31 97.0(3) . . ?
C31A C30 C29 108.5(4) . . ?
C59 C58 C57 103.7(3) . . ?
C60 C59 C58 104.1(3) . . ?
C32 C31 C30 98.9(4) . . ?
C64 O4 Li3 126.4(7) . . ?
C64 O4 C61 110.3(7) . . ?
C61 O4 Li3 122.7(5) . . ?
O4 C64 C63 105.4(7) . . ?
C62 C63 C64 107.1(6) . . ?
C63 C62 C61 111.2(7) . . ?
C62 C61 O4 102.4(6) . . ?
C64A O4A Li3 131.8(10) . . ?
C64A O4A C61A 102.7(10) . . ?
C61A O4A Li3 124.1(8) . . ?
O4A C64A C63A 109.2(9) . . ?
C64A C63A C62A 107.9(9) . . ?
C61A C62A C63A 100.8(7) . . ?
O4A C61A C62A 112.0(8) . . ?
C30 C31A C32 106.3(4) . . ?

loop_
_geom_bond_atom_site_label_1
_geom_bond_atom_site_label_2
_geom_bond_distance
_geom_bond_site_symmetry_2
_geom_bond_publ_flag
N1 N2 1.309(2) . ?
N1 C1 1.422(2) . ?
N1 Li2 2.055(4) . ?
N3 N2 1.312(2) . ?
N3 C13 1.422(3) . ?
N3 Li2 2.029(4) . ?
N5 N4 1.315(2) . ?
N5 N6 1.306(2) . ?
N4 C33 1.407(3) . ?
N4 Li3 2.047(4) . ?
N6 C45 1.422(2) . ?
N6 Li3 2.033(4) . ?
O3 C57 1.430(3) . ?
O3 C60 1.425(3) . ?
O3 Li3 1.910(4) . ?
O1 C28 1.415(3) . ?
O1 C25 1.439(3) . ?
O1 Li2 1.920(4) . ?
C13 C14 1.402(3) . ?
C13 C18 1.410(3) . ?
C1 C2 1.400(3) . ?
C1 C6 1.418(3) . ?
C33 C34 1.409(3) . ?
C33 C38 1.408(3) . ?
C14 C15 1.390(3) . ?
C14 C19 1.520(3) . ?
C45 C46 1.398(3) . ?
C45 C50 1.407(3) . ?
C46 C47 1.387(3) . ?
C46 C51 1.516(3) . ?
C50 C54 1.512(3) . ?
C50 C49 1.387(3) . ?
C34 C39 1.522(3) . ?
C34 C35 1.388(3) . ?
C2 C7 1.515(3) . ?
C2 C3 1.387(3) . ?
O2 Li2 1.902(4) . ?
O2 C29 1.428(3) . ?
O2 C32 1.432(3) . ?
C7 C8 1.519(3) . ?
C7 C9 1.503(3) . ?
C15 C16 1.380(3) . ?
C6 C10 1.517(3) . ?
C6 C5 1.389(3) . ?
C16 C17 1.380(3) . ?
C18 C17 1.384(3) . ?
C18 C22 1.516(3) . ?
C38 C42 1.516(3) . ?
C38 C37 1.389(3) . ?
C19 C20 1.522(3) . ?
C19 C21 1.524(3) . ?
C47 C48 1.374(3) . ?
C39 C40 1.527(3) . ?
C39 C41 1.534(3) . ?
C22 C24 1.518(3) . ?
C22 C23 1.528(3) . ?
C3 C4 1.375(3) . ?
C51 C53 1.514(4) . ?
C51 C52 1.515(4) . ?
C54 C55 1.517(4) . ?
C54 C56 1.527(4) . ?
C35 C36 1.368(4) . ?
C4 C5 1.381(3) . ?
C49 C48 1.383(3) . ?
C42 C43 1.512(4) . ?
C42 C44 1.528(3) . ?
C10 C12 1.529(3) . ?
C10 C11 1.531(3) . ?
C37 C36 1.371(4) . ?
C28 C27 1.501(4) . ?
C57 C58 1.502(5) . ?
C26 C25 1.470(4) . ?
C26 C27 1.478(4) . ?
C29 C30 1.440(4) . ?
C60 C59 1.471(5) . ?
C32 C31 1.429(6) . ?
C32 C31A 1.515(7) . ?
Li3 O4 1.919(8) . ?
Li3 O4A 1.927(12) . ?
C30 C31 1.640(7) . ?
C30 C31A 1.404(7) . ?
C58 C59 1.493(6) . ?
O4 C64 1.410(9) . ?
O4 C61 1.416(10) . ?
C64 C63 1.416(10) . ?
C63 C62 1.352(9) . ?
C62 C61 1.412(11) . ?
O4A C64A 1.429(15) . ?
O4A C61A 1.428(13) . ?
C64A C63A 1.475(14) . ?
C63A C62A 1.481(12) . ?
C62A C61A 1.469(12) . ?
